data_7160359
loop_
_publ_author_name
'Zhao, Yi-Wen'
'Wang, Jun-Fei'
'Xu, Jianrong'
'Chen, Hong-zhuan'
'Tan, Yun-Xuan'
'Tian, Ping'

_publ_section_title
;
 Concise asymmetric synthesis of (&#x2212;)-Bao Gong Teng A via Evans
 chiral auxiliary-based 1,3-dipolar cycloaddition
;
_journal_name_full 'Organic &amp; Biomolecular Chemistry'
_journal_paper_doi 10.1039/D5OB00014A
_journal_year 2025
_chemical_absolute_configuration ad
_chemical_formula_sum 'C24 H21 Cl N2 O4'
_chemical_formula_weight 436.88
_space_group_crystal_system monoclinic
_space_group_IT_number 4
_space_group_name_Hall 'P 2yb'
_space_group_name_H-M_alt 'P 1 21 1'
_atom_sites_solution_hydrogens geom
_audit_creation_method SHELXL-2018/3
_audit_update_record
;
2024-11-04 deposited with the CCDC.	2025-02-03 downloaded from the CCDC.
;
_cell_angle_alpha 90
_cell_angle_beta 96.423(2)
_cell_angle_gamma 90
_cell_formula_units_Z 2
_cell_length_a 12.5846(3)
_cell_length_b 6.2016(2)
_cell_length_c 13.8899(4)
_cell_measurement_reflns_used 6419
_cell_measurement_temperature 303(2)
_cell_measurement_theta_max 65.0590
_cell_measurement_theta_min 3.2018
_cell_volume 1077.23(5)
_computing_structure_refinement 'SHELXL-2018/3 (Sheldrick, 2018)'
_computing_structure_solution 'SHELXT 2018/2 (Sheldrick, 2018)'
_diffrn_ambient_temperature 303(2)
_diffrn_measured_fraction_theta_full 0.999
_diffrn_measured_fraction_theta_max 0.999
_diffrn_measurement_device_type 'd8 venture'
_diffrn_radiation_type CuK\a
_diffrn_radiation_wavelength 1.54178
_diffrn_reflns_av_R_equivalents 0.0705
_diffrn_reflns_av_unetI/netI 0.0509
_diffrn_reflns_Laue_measured_fraction_full 0.999
_diffrn_reflns_Laue_measured_fraction_max 0.999
_diffrn_reflns_limit_h_max 14
_diffrn_reflns_limit_h_min -14
_diffrn_reflns_limit_k_max 7
_diffrn_reflns_limit_k_min -7
_diffrn_reflns_limit_l_max 16
_diffrn_reflns_limit_l_min -16
_diffrn_reflns_number 16849
_diffrn_reflns_point_group_measured_fraction_full 0.996
_diffrn_reflns_point_group_measured_fraction_max 0.996
_diffrn_reflns_theta_full 65.388
_diffrn_reflns_theta_max 65.388
_diffrn_reflns_theta_min 3.202
_exptl_absorpt_coefficient_mu 1.852
_exptl_crystal_colour 'clear light colourless'
_exptl_crystal_density_diffrn 1.347
_exptl_crystal_description plate
_exptl_crystal_F_000 456
_exptl_crystal_size_max 0.150
_exptl_crystal_size_mid 0.100
_exptl_crystal_size_min 0.100
_refine_diff_density_max 0.141
_refine_diff_density_min -0.208
_refine_diff_density_rms 0.043
_refine_ls_abs_structure_details
;
 Flack x determined using 1077 quotients [(I+)-(I-)]/[(I+)+(I-)]
 (Parsons, Flack and Wagner, Acta Cryst. B69 (2013) 249-259).
;
_refine_ls_abs_structure_Flack 0.08(2)
_refine_ls_extinction_method none
_refine_ls_goodness_of_fit_ref 1.041
_refine_ls_hydrogen_treatment constr
_refine_ls_matrix_type full
_refine_ls_number_parameters 280
_refine_ls_number_reflns 3692
_refine_ls_number_restraints 1
_refine_ls_restrained_S_all 1.041
_refine_ls_R_factor_all 0.0624
_refine_ls_R_factor_gt 0.0474
_refine_ls_shift/su_max 0.000
_refine_ls_shift/su_mean 0.000
_refine_ls_structure_factor_coef Fsqd
_refine_ls_weighting_details 'w=1/[\s^2^(Fo^2^)+(0.0510P)^2^+0.2176P] where P=(Fo^2^+2Fc^2^)/3'
_refine_ls_weighting_scheme calc
_refine_ls_wR_factor_gt 0.1101
_refine_ls_wR_factor_ref 0.1210
_reflns_Friedel_coverage 0.809
_reflns_Friedel_fraction_full 0.992
_reflns_Friedel_fraction_max 0.992
_reflns_number_gt 2953
_reflns_number_total 3692
_reflns_threshold_expression 'I > 2\s(I)'
_cod_data_source_file d5ob00014a2.cif
_cod_data_source_block cu_20230612ZYW03262_0m
_cod_original_sg_symbol_H-M 'P 21'
_cod_database_code 7160359
_shelx_shelxl_version_number 2018/3
_shelx_space_group_comment
;
The symmetry employed for this shelxl refinement is uniquely defined
by the following loop, which should always be used as a source of
symmetry information in preference to the above space-group names.
They are only intended as comments.
;

loop_
_space_group_symop_operation_xyz
'x, y, z'
'-x, y+1/2, -z'

loop_
_atom_site_label
_atom_site_type_symbol
_atom_site_fract_x
_atom_site_fract_y
_atom_site_fract_z
_atom_site_U_iso_or_equiv
_atom_site_adp_type
_atom_site_occupancy
_atom_site_site_symmetry_order
_atom_site_calc_flag
_atom_site_refinement_flags_posn
_atom_site_refinement_flags_adp
_atom_site_refinement_flags_occupancy
_atom_site_disorder_assembly
_atom_site_disorder_group
Cl1 Cl 0.71783(11) 0.5416(5) 0.13011(15) 0.1527(11) Uani 1 1 d . . . . .
O1 O 0.0373(3) 0.3451(6) 0.4922(3) 0.0811(10) Uani 1 1 d . . . . .
O2 O 0.2171(2) 0.8656(5) 0.4115(2) 0.0692(8) Uani 1 1 d . . . . .
O3F O 0.0994(3) 0.4645(7) 0.6390(2) 0.0840(10) Uani 1 1 d . . . . .
O3 O 0.0955(4) 0.1353(6) 0.1001(3) 0.1104(14) Uani 1 1 d . . . . .
N1 N 0.2108(2) 0.6047(6) 0.2110(2) 0.0557(8) Uani 1 1 d . . . . .
N2 N 0.1641(2) 0.6177(6) 0.5127(2) 0.0524(8) Uani 1 1 d . . . . .
C1 C 0.5804(4) 0.5796(12) 0.1254(4) 0.0855(17) Uani 1 1 d . . . . .
C2 C 0.5126(4) 0.4257(10) 0.0848(4) 0.0843(17) Uani 1 1 d . . . . .
H21 H 0.539273 0.300376 0.059650 0.101 Uiso 1 1 calc R U . . .
C3 C 0.4033(4) 0.4578(8) 0.0813(3) 0.0683(12) Uani 1 1 d . . . . .
H2 H 0.356710 0.352839 0.053672 0.082 Uiso 1 1 calc R U . . .
C4 C 0.3622(3) 0.6433(8) 0.1183(3) 0.0599(10) Uani 1 1 d . . . . .
C5 C 0.2444(3) 0.6771(8) 0.1180(3) 0.0673(12) Uani 1 1 d . . . . .
H3 H 0.227455 0.828685 0.108204 0.081 Uiso 1 1 calc R U . . .
H18 H 0.206123 0.596263 0.065231 0.081 Uiso 1 1 calc R U . . .
C6 C 0.1125(3) 0.7050(7) 0.2402(3) 0.0537(9) Uani 1 1 d . . . . .
H4 H 0.121121 0.860763 0.249907 0.064 Uiso 1 1 calc R U . . .
C7 C 0.1033(3) 0.5869(6) 0.3361(3) 0.0496(9) Uani 1 1 d . . . . .
H12 H 0.027949 0.576573 0.347269 0.060 Uiso 1 1 calc R U . . .
C8 C 0.1655(3) 0.7025(7) 0.4200(3) 0.0517(9) Uani 1 1 d . . . . .
C9 C 0.2215(3) 0.7312(8) 0.5956(3) 0.0610(11) Uani 1 1 d . . . . .
H6 H 0.206828 0.886195 0.590603 0.073 Uiso 1 1 calc R U . . .
C10 C 0.3411(3) 0.6917(7) 0.6044(3) 0.0530(9) Uani 1 1 d . . . . .
C11 C 0.4094(3) 0.8521(8) 0.6419(3) 0.0609(10) Uani 1 1 d . . . . .
H10 H 0.381535 0.984035 0.658740 0.073 Uiso 1 1 calc R U . . .
C12 C 0.5191(3) 0.8195(8) 0.6548(3) 0.0666(12) Uani 1 1 d . . . . .
H9 H 0.564387 0.928367 0.680735 0.080 Uiso 1 1 calc R U . . .
C13 C 0.5604(3) 0.6262(9) 0.6292(3) 0.0629(11) Uani 1 1 d . . . . .
H1 H 0.633929 0.604197 0.637975 0.075 Uiso 1 1 calc R U . . .
C14 C 0.0940(3) 0.4663(8) 0.5415(3) 0.0640(11) Uani 1 1 d . . . . .
C15 C 0.1672(4) 0.6341(11) 0.6796(4) 0.0830(16) Uani 1 1 d . . . . .
H11 H 0.220389 0.577816 0.729116 0.100 Uiso 1 1 calc R U . . .
H5 H 0.125446 0.743007 0.708490 0.100 Uiso 1 1 calc R U . . .
C16 C 0.4938(3) 0.4637(8) 0.5905(3) 0.0622(10) Uani 1 1 d . . . . .
H8 H 0.522026 0.332906 0.572747 0.075 Uiso 1 1 calc R U . . .
C17 C 0.3833(3) 0.4982(7) 0.5783(3) 0.0605(10) Uani 1 1 d . . . . .
H7 H 0.337909 0.389501 0.552278 0.073 Uiso 1 1 calc R U . . .
C18 C 0.1477(3) 0.3578(7) 0.3182(3) 0.0559(9) Uani 1 1 d . . . . .
H14 H 0.206362 0.321525 0.366798 0.067 Uiso 1 1 calc R U . . .
H13 H 0.092140 0.249471 0.318898 0.067 Uiso 1 1 calc R U . . .
C19 C 0.1861(3) 0.3751(7) 0.2173(3) 0.0582(10) Uani 1 1 d . . . . .
H15 H 0.249828 0.286525 0.212980 0.070 Uiso 1 1 calc R U . . .
C20 C 0.0962(4) 0.3112(8) 0.1405(3) 0.0720(12) Uani 1 1 d . . . . .
C21 C 0.0098(4) 0.4679(9) 0.1214(3) 0.0740(13) Uani 1 1 d . . . . .
H16 H -0.048762 0.438179 0.076417 0.089 Uiso 1 1 calc R U . . .
C22 C 0.0163(3) 0.6533(8) 0.1694(3) 0.0665(12) Uani 1 1 d . . . . .
H17 H -0.039224 0.752606 0.159126 0.080 Uiso 1 1 calc R U . . .
C23 C 0.4339(4) 0.7958(9) 0.1592(3) 0.0735(13) Uani 1 1 d . . . . .
H19 H 0.408060 0.921261 0.184872 0.088 Uiso 1 1 calc R U . . .
C24 C 0.5430(4) 0.7657(11) 0.1626(4) 0.0900(18) Uani 1 1 d . . . . .
H20 H 0.590222 0.870073 0.189758 0.108 Uiso 1 1 calc R U . . .

loop_
_atom_site_aniso_label
_atom_site_aniso_U_11
_atom_site_aniso_U_22
_atom_site_aniso_U_33
_atom_site_aniso_U_23
_atom_site_aniso_U_13
_atom_site_aniso_U_12
Cl1 0.0638(7) 0.262(3) 0.1358(14) 0.0606(17) 0.0275(8) 0.0228(13)
O1 0.081(2) 0.082(2) 0.083(2) 0.002(2) 0.0225(18) -0.028(2)
O2 0.0699(17) 0.0634(19) 0.075(2) 0.0026(16) 0.0129(14) -0.0172(16)
O3F 0.085(2) 0.106(3) 0.064(2) 0.013(2) 0.0233(16) -0.017(2)
O3 0.170(4) 0.066(2) 0.086(3) -0.017(2) -0.027(2) 0.014(2)
N1 0.0531(16) 0.057(2) 0.0587(19) 0.0056(16) 0.0158(14) 0.0070(16)
N2 0.0414(14) 0.061(2) 0.0557(18) 0.0025(16) 0.0093(12) -0.0037(15)
C1 0.060(2) 0.128(6) 0.071(3) 0.018(3) 0.020(2) 0.005(3)
C2 0.086(3) 0.099(5) 0.074(3) 0.004(3) 0.032(3) 0.024(3)
C3 0.074(3) 0.070(3) 0.064(3) -0.009(2) 0.020(2) -0.001(2)
C4 0.064(2) 0.069(3) 0.049(2) 0.004(2) 0.0173(17) 0.000(2)
C5 0.067(2) 0.076(3) 0.061(3) 0.013(2) 0.0177(19) 0.009(2)
C6 0.050(2) 0.051(2) 0.061(2) 0.0026(19) 0.0115(17) 0.0092(18)
C7 0.0416(16) 0.051(2) 0.057(2) 0.0025(18) 0.0090(15) 0.0024(17)
C8 0.0429(18) 0.055(2) 0.059(2) 0.0043(18) 0.0135(15) 0.0019(18)
C9 0.047(2) 0.074(3) 0.062(2) -0.007(2) 0.0075(17) 0.0035(19)
C10 0.049(2) 0.061(3) 0.050(2) -0.0022(19) 0.0090(16) 0.0002(19)
C11 0.063(2) 0.059(2) 0.062(2) -0.007(2) 0.0094(19) 0.002(2)
C12 0.055(2) 0.076(3) 0.068(3) -0.003(2) 0.0027(19) -0.011(2)
C13 0.045(2) 0.082(3) 0.061(2) 0.004(2) 0.0045(17) -0.002(2)
C14 0.055(2) 0.071(3) 0.069(3) 0.008(3) 0.020(2) -0.005(2)
C15 0.063(2) 0.124(5) 0.066(3) -0.010(3) 0.022(2) -0.010(3)
C16 0.057(2) 0.066(3) 0.064(2) -0.003(2) 0.0093(19) 0.006(2)
C17 0.052(2) 0.060(3) 0.069(3) -0.007(2) 0.0061(18) -0.001(2)
C18 0.060(2) 0.052(2) 0.057(2) 0.004(2) 0.0109(17) 0.006(2)
C19 0.058(2) 0.060(3) 0.057(2) 0.003(2) 0.0095(18) 0.014(2)
C20 0.091(3) 0.065(3) 0.058(3) 0.003(2) 0.001(2) 0.001(3)
C21 0.063(3) 0.085(3) 0.071(3) 0.007(3) -0.009(2) 0.003(3)
C22 0.058(2) 0.075(3) 0.066(3) 0.013(2) 0.0039(19) 0.015(2)
C23 0.086(3) 0.078(3) 0.059(3) -0.008(2) 0.017(2) -0.011(3)
C24 0.083(4) 0.114(5) 0.072(3) -0.001(3) 0.007(3) -0.030(3)

loop_
_atom_type_symbol
_atom_type_description
_atom_type_scat_dispersion_real
_atom_type_scat_dispersion_imag
_atom_type_scat_source
C C 0.0181 0.0091 'International Tables Vol C Tables 4.2.6.8 and 6.1.1.4'
H H 0.0000 0.0000 'International Tables Vol C Tables 4.2.6.8 and 6.1.1.4'
N N 0.0311 0.0180 'International Tables Vol C Tables 4.2.6.8 and 6.1.1.4'
O O 0.0492 0.0322 'International Tables Vol C Tables 4.2.6.8 and 6.1.1.4'
Cl Cl 0.3639 0.7018 'International Tables Vol C Tables 4.2.6.8 and 6.1.1.4'

loop_
_geom_angle_atom_site_label_1
_geom_angle_atom_site_label_2
_geom_angle_atom_site_label_3
_geom_angle
_geom_angle_site_symmetry_1
_geom_angle_site_symmetry_3
_geom_angle_publ_flag
C14 O3F C15 110.5(4) . . ?
C19 N1 C5 115.7(4) . . ?
C19 N1 C6 101.7(3) . . ?
C5 N1 C6 116.3(3) . . ?
C14 N2 C8 126.9(3) . . ?
C14 N2 C9 111.9(3) . . ?
C8 N2 C9 119.2(3) . . ?
C2 C1 C24 121.4(5) . . ?
C2 C1 Cl1 119.7(5) . . ?
C24 C1 Cl1 118.8(5) . . ?
C1 C2 C3 119.2(5) . . ?
C1 C2 H21 120.4 . . ?
C3 C2 H21 120.4 . . ?
C4 C3 C2 121.2(5) . . ?
C4 C3 H2 119.4 . . ?
C2 C3 H2 119.4 . . ?
C3 C4 C23 117.8(4) . . ?
C3 C4 C5 121.7(4) . . ?
C23 C4 C5 120.4(4) . . ?
N1 C5 C4 109.6(3) . . ?
N1 C5 H3 109.7 . . ?
C4 C5 H3 109.7 . . ?
N1 C5 H18 109.7 . . ?
C4 C5 H18 109.7 . . ?
H3 C5 H18 108.2 . . ?
N1 C6 C22 111.5(3) . . ?
N1 C6 C7 100.6(3) . . ?
C22 C6 C7 109.4(3) . . ?
N1 C6 H4 111.6 . . ?
C22 C6 H4 111.6 . . ?
C7 C6 H4 111.6 . . ?
C8 C7 C6 111.1(3) . . ?
C8 C7 C18 113.1(3) . . ?
C6 C7 C18 103.5(3) . . ?
C8 C7 H12 109.6 . . ?
C6 C7 H12 109.6 . . ?
C18 C7 H12 109.6 . . ?
O2 C8 N2 117.8(4) . . ?
O2 C8 C7 123.9(4) . . ?
N2 C8 C7 118.3(3) . . ?
N2 C9 C10 112.5(3) . . ?
N2 C9 C15 100.7(4) . . ?
C10 C9 C15 113.4(4) . . ?
N2 C9 H6 110.0 . . ?
C10 C9 H6 110.0 . . ?
C15 C9 H6 110.0 . . ?
C17 C10 C11 119.1(4) . . ?
C17 C10 C9 121.9(4) . . ?
C11 C10 C9 119.0(4) . . ?
C10 C11 C12 120.9(4) . . ?
C10 C11 H10 119.6 . . ?
C12 C11 H10 119.6 . . ?
C13 C12 C11 119.7(4) . . ?
C13 C12 H9 120.1 . . ?
C11 C12 H9 120.1 . . ?
C12 C13 C16 120.6(4) . . ?
C12 C13 H1 119.7 . . ?
C16 C13 H1 119.7 . . ?
O1 C14 O3F 122.0(4) . . ?
O1 C14 N2 128.4(4) . . ?
O3F C14 N2 109.6(4) . . ?
O3F C15 C9 106.6(4) . . ?
O3F C15 H11 110.4 . . ?
C9 C15 H11 110.4 . . ?
O3F C15 H5 110.4 . . ?
C9 C15 H5 110.4 . . ?
H11 C15 H5 108.6 . . ?
C13 C16 C17 119.2(4) . . ?
C13 C16 H8 120.4 . . ?
C17 C16 H8 120.4 . . ?
C10 C17 C16 120.6(4) . . ?
C10 C17 H7 119.7 . . ?
C16 C17 H7 119.7 . . ?
C19 C18 C7 103.7(3) . . ?
C19 C18 H14 111.0 . . ?
C7 C18 H14 111.0 . . ?
C19 C18 H13 111.0 . . ?
C7 C18 H13 111.0 . . ?
H14 C18 H13 109.0 . . ?
N1 C19 C20 111.0(4) . . ?
N1 C19 C18 102.4(3) . . ?
C20 C19 C18 109.7(4) . . ?
N1 C19 H15 111.1 . . ?
C20 C19 H15 111.1 . . ?
C18 C19 H15 111.1 . . ?
O3 C20 C21 122.8(5) . . ?
O3 C20 C19 121.4(5) . . ?
C21 C20 C19 115.8(4) . . ?
C22 C21 C20 118.9(4) . . ?
C22 C21 H16 120.6 . . ?
C20 C21 H16 120.6 . . ?
C21 C22 C6 120.8(4) . . ?
C21 C22 H17 119.6 . . ?
C6 C22 H17 119.6 . . ?
C24 C23 C4 121.4(5) . . ?
C24 C23 H19 119.3 . . ?
C4 C23 H19 119.3 . . ?
C1 C24 C23 118.9(5) . . ?
C1 C24 H20 120.5 . . ?
C23 C24 H20 120.5 . . ?

loop_
_geom_bond_atom_site_label_1
_geom_bond_atom_site_label_2
_geom_bond_distance
_geom_bond_site_symmetry_2
_geom_bond_publ_flag
Cl1 C1 1.740(5) . ?
O1 C14 1.197(6) . ?
O2 C8 1.215(5) . ?
O3F C14 1.348(5) . ?
O3F C15 1.429(7) . ?
O3 C20 1.226(6) . ?
N1 C19 1.463(6) . ?
N1 C5 1.473(5) . ?
N1 C6 1.481(5) . ?
N2 C14 1.378(6) . ?
N2 C8 1.393(5) . ?
N2 C9 1.470(5) . ?
C1 C2 1.360(9) . ?
C1 C24 1.369(9) . ?
C2 C3 1.385(7) . ?
C2 H21 0.9300 . ?
C3 C4 1.383(7) . ?
C3 H2 0.9300 . ?
C4 C23 1.384(7) . ?
C4 C5 1.498(6) . ?
C5 H3 0.9700 . ?
C5 H18 0.9700 . ?
C6 C22 1.506(6) . ?
C6 C7 1.536(5) . ?
C6 H4 0.9800 . ?
C7 C8 1.510(6) . ?
C7 C18 1.557(5) . ?
C7 H12 0.9800 . ?
C9 C10 1.516(5) . ?
C9 C15 1.538(6) . ?
C9 H6 0.9800 . ?
C10 C17 1.377(6) . ?
C10 C11 1.378(6) . ?
C11 C12 1.387(6) . ?
C11 H10 0.9300 . ?
C12 C13 1.369(7) . ?
C12 H9 0.9300 . ?
C13 C16 1.381(7) . ?
C13 H1 0.9300 . ?
C15 H11 0.9700 . ?
C15 H5 0.9700 . ?
C16 C17 1.398(6) . ?
C16 H8 0.9300 . ?
C17 H7 0.9300 . ?
C18 C19 1.535(6) . ?
C18 H14 0.9700 . ?
C18 H13 0.9700 . ?
C19 C20 1.518(6) . ?
C19 H15 0.9800 . ?
C20 C21 1.460(7) . ?
C21 C22 1.327(7) . ?
C21 H16 0.9300 . ?
C22 H17 0.9300 . ?
C23 C24 1.380(7) . ?
C23 H19 0.9300 . ?
C24 H20 0.9300 . ?

loop_
_geom_torsion_atom_site_label_1
_geom_torsion_atom_site_label_2
_geom_torsion_atom_site_label_3
_geom_torsion_atom_site_label_4
_geom_torsion
_geom_torsion_site_symmetry_1
_geom_torsion_site_symmetry_2
_geom_torsion_site_symmetry_3
_geom_torsion_site_symmetry_4
_geom_torsion_publ_flag
C24 C1 C2 C3 -0.2(8) . . . . ?
Cl1 C1 C2 C3 -179.9(4) . . . . ?
C1 C2 C3 C4 0.1(7) . . . . ?
C2 C3 C4 C23 -0.2(6) . . . . ?
C2 C3 C4 C5 -178.0(4) . . . . ?
C19 N1 C5 C4 -85.6(5) . . . . ?
C6 N1 C5 C4 155.2(4) . . . . ?
C3 C4 C5 N1 93.7(5) . . . . ?
C23 C4 C5 N1 -84.1(5) . . . . ?
C19 N1 C6 C22 -63.8(4) . . . . ?
C5 N1 C6 C22 62.8(5) . . . . ?
C19 N1 C6 C7 52.1(4) . . . . ?
C5 N1 C6 C7 178.7(3) . . . . ?
N1 C6 C7 C8 88.0(3) . . . . ?
C22 C6 C7 C8 -154.5(3) . . . . ?
N1 C6 C7 C18 -33.7(4) . . . . ?
C22 C6 C7 C18 83.8(4) . . . . ?
C14 N2 C8 O2 164.6(4) . . . . ?
C9 N2 C8 O2 1.9(5) . . . . ?
C14 N2 C8 C7 -15.6(6) . . . . ?
C9 N2 C8 C7 -178.3(3) . . . . ?
C6 C7 C8 O2 -1.1(5) . . . . ?
C18 C7 C8 O2 114.8(4) . . . . ?
C6 C7 C8 N2 179.1(3) . . . . ?
C18 C7 C8 N2 -65.1(4) . . . . ?
C14 N2 C9 C10 116.8(4) . . . . ?
C8 N2 C9 C10 -78.1(5) . . . . ?
C14 N2 C9 C15 -4.3(5) . . . . ?
C8 N2 C9 C15 160.9(4) . . . . ?
N2 C9 C10 C17 -33.3(6) . . . . ?
C15 C9 C10 C17 80.1(5) . . . . ?
N2 C9 C10 C11 148.3(4) . . . . ?
C15 C9 C10 C11 -98.2(5) . . . . ?
C17 C10 C11 C12 -1.0(6) . . . . ?
C9 C10 C11 C12 177.4(4) . . . . ?
C10 C11 C12 C13 0.6(7) . . . . ?
C11 C12 C13 C16 0.1(7) . . . . ?
C15 O3F C14 O1 -176.1(5) . . . . ?
C15 O3F C14 N2 6.0(5) . . . . ?
C8 N2 C14 O1 17.8(8) . . . . ?
C9 N2 C14 O1 -178.4(5) . . . . ?
C8 N2 C14 O3F -164.5(4) . . . . ?
C9 N2 C14 O3F -0.7(5) . . . . ?
C14 O3F C15 C9 -8.6(5) . . . . ?
N2 C9 C15 O3F 7.5(5) . . . . ?
C10 C9 C15 O3F -112.9(4) . . . . ?
C12 C13 C16 C17 -0.4(7) . . . . ?
C11 C10 C17 C16 0.7(6) . . . . ?
C9 C10 C17 C16 -177.6(4) . . . . ?
C13 C16 C17 C10 0.0(6) . . . . ?
C8 C7 C18 C19 -115.8(4) . . . . ?
C6 C7 C18 C19 4.6(4) . . . . ?
C5 N1 C19 C20 -59.4(4) . . . . ?
C6 N1 C19 C20 67.5(4) . . . . ?
C5 N1 C19 C18 -176.4(3) . . . . ?
C6 N1 C19 C18 -49.5(4) . . . . ?
C7 C18 C19 N1 26.8(4) . . . . ?
C7 C18 C19 C20 -91.2(4) . . . . ?
N1 C19 C20 O3 143.8(5) . . . . ?
C18 C19 C20 O3 -103.8(6) . . . . ?
N1 C19 C20 C21 -38.8(5) . . . . ?
C18 C19 C20 C21 73.6(5) . . . . ?
O3 C20 C21 C22 179.0(5) . . . . ?
C19 C20 C21 C22 1.6(7) . . . . ?
C20 C21 C22 C6 1.8(7) . . . . ?
N1 C6 C22 C21 31.3(6) . . . . ?
C7 C6 C22 C21 -79.0(5) . . . . ?
C3 C4 C23 C24 0.4(7) . . . . ?
C5 C4 C23 C24 178.3(4) . . . . ?
C2 C1 C24 C23 0.5(8) . . . . ?
Cl1 C1 C24 C23 -179.8(4) . . . . ?
C4 C23 C24 C1 -0.6(8) . . . . ?
